data_7012456
loop_
_publ_author_name
'Moser, Daniel F.'
'Grocholl, Luke'
'Stahl, Lothar'
'Staples, Richard J.'

_publ_section_title
;
 Bis(tert-butylamido)- and bis(arylamido)cyclodiphosph(iii)azane
 complexes of Ti, V, Zr and Hf: ligand substituent effects and
 coordination number
;
_journal_issue 7
_journal_name_full 'Dalton Transactions'
_journal_page_first 1402
_journal_paper_doi 10.1039/b211009a
_journal_year 2003
_chemical_formula_sum 'C20 H28 Cl2 N4 P2 Ti'
_chemical_formula_weight 505.20
_chemical_name_systematic
; 
? 
;
_space_group_IT_number 9
_symmetry_cell_setting monoclinic
_symmetry_space_group_name_Hall 'C -2yc'
_symmetry_space_group_name_H-M 'C 1 c 1'
_atom_sites_solution_hydrogens geom
_atom_sites_solution_primary direct
_atom_sites_solution_secondary difmap
_audit_creation_method SHELXL-97
_cell_angle_alpha 90.00
_cell_angle_beta 94.248(10)
_cell_angle_gamma 90.00
_cell_formula_units_Z 4
_cell_length_a 9.2541(3)
_cell_length_b 15.4971(6)
_cell_length_c 16.7405(6)
_cell_measurement_reflns_used 379
_cell_measurement_temperature 213(2)
_cell_measurement_theta_max 23.88
_cell_measurement_theta_min 2.10
_cell_volume 2394.19(15)
_computing_cell_refinement 'SMART (SIEMENS, V4.033, 1994)'
_computing_data_collection 'ASTRO (SIEMENS, V4.033, 1994)'
_computing_data_reduction 'SAINT (SIEMENS, V4.035, 1994)'
_computing_molecular_graphics 'SHELXTL (SIEMENS, 1994, ver 5.04)'
_computing_publication_material 'CIFTAB (Sheldrick, 1993)'
_computing_structure_refinement 'SHELXL-97 (Sheldrick, 1997)'
_computing_structure_solution 'SHELXS-97 (Sheldrick, 1990)'
_diffrn_ambient_temperature 213(2)
_diffrn_measured_fraction_theta_full 0.488
_diffrn_measured_fraction_theta_max 0.488
_diffrn_measurement_device_type CCD
_diffrn_measurement_method '\w, 0.3 deg'
_diffrn_radiation_monochromator graphite
_diffrn_radiation_source 'normal-focus sealed tube'
_diffrn_radiation_type MoK\a
_diffrn_radiation_wavelength 0.71073
_diffrn_reflns_av_R_equivalents 0.0238
_diffrn_reflns_av_sigmaI/netI 0.0247
_diffrn_reflns_limit_h_max 12
_diffrn_reflns_limit_h_min -8
_diffrn_reflns_limit_k_max 20
_diffrn_reflns_limit_k_min -20
_diffrn_reflns_limit_l_max 19
_diffrn_reflns_limit_l_min -21
_diffrn_reflns_number 7805
_diffrn_reflns_theta_full 28.28
_diffrn_reflns_theta_max 28.28
_diffrn_reflns_theta_min 2.44
_diffrn_standards_decay_% <1
_diffrn_standards_interval_count 0
_diffrn_standards_number 0
_exptl_absorpt_coefficient_mu 0.729
_exptl_absorpt_correction_T_max 0.9229
_exptl_absorpt_correction_T_min 0.7940
_exptl_absorpt_correction_type empirical
_exptl_crystal_colour red
_exptl_crystal_density_diffrn 1.402
_exptl_crystal_density_method 'not measured'
_exptl_crystal_description block
_exptl_crystal_F_000 1048
_exptl_crystal_size_max 0.2
_exptl_crystal_size_mid 0.2
_exptl_crystal_size_min 0.2
_refine_diff_density_max 0.299
_refine_diff_density_min -0.274
_refine_diff_density_rms 0.041
_refine_ls_abs_structure_details 'Flack H D (1983), Acta Cryst. A39, 876-881'
_refine_ls_abs_structure_Flack -0.001(19)
_refine_ls_extinction_method none
_refine_ls_goodness_of_fit_ref 1.036
_refine_ls_hydrogen_treatment constr
_refine_ls_matrix_type full
_refine_ls_number_parameters 262
_refine_ls_number_reflns 3819
_refine_ls_number_restraints 2
_refine_ls_restrained_S_all 1.035
_refine_ls_R_factor_all 0.0246
_refine_ls_R_factor_gt 0.0240
_refine_ls_shift/su_max 0.002
_refine_ls_shift/su_mean 0.000
_refine_ls_structure_factor_coef Fsqd
_refine_ls_weighting_details 'w=1/[\s^2^(Fo^2^)+(0.0422P)^2^+0.7963P] where P=(Fo^2^+2Fc^2^)/3'
_refine_ls_weighting_scheme calc
_refine_ls_wR_factor_gt 0.0645
_refine_ls_wR_factor_ref 0.0654
_reflns_number_gt 3767
_reflns_number_total 3819
_reflns_threshold_expression >2sigma(I)
_cod_data_source_file b211009a.txt
_cod_data_source_block 8a
_cod_depositor_comments
;
The following automatic conversions were performed:
'_symmetry_cell_setting' value 'Monoclinic' changed to 'monoclinic'
according to '/home/saulius/struct/CIF-dictionaries/cif_core.dic'
dictionary named 'cif_core.dic' version 2.4.1 from 2010-06-29.

Automatic conversion script
Id: cif_fix_enum 1527 2010-12-29 10:47:43Z saulius 

The following automatic conversions were performed:

'_refine_ls_weighting_scheme' value 'calc
w=1/[\s^2^(Fo^2^)+(0.0422P)^2^+0.7963P] where P=(Fo^2^+2Fc^2^)/3' was
changed to 'calc'. New tag '_refine_ls_weighting_details' was
created. The value of the new tag was set to
'w=1/[\s^2^(Fo^2^)+(0.0422P)^2^+0.7963P] where P=(Fo^2^+2Fc^2^)/3'.

Automatic conversion script
Id: cif_fix_values 3143 2015-03-26 13:38:13Z robertas 
;
_cod_original_cell_volume 2394.2(2)
_cod_original_sg_symbol_H-M Cc
_cod_database_code 7012456

loop_
_symmetry_equiv_pos_as_xyz
'x, y, z'
'x, -y, z+1/2'
'x+1/2, y+1/2, z'
'x+1/2, -y+1/2, z+1/2'

loop_
_atom_site_label
_atom_site_type_symbol
_atom_site_fract_x
_atom_site_fract_y
_atom_site_fract_z
_atom_site_U_iso_or_equiv
_atom_site_adp_type
_atom_site_occupancy
_atom_site_calc_flag
_atom_site_refinement_flags
_atom_site_disorder_assembly
_atom_site_disorder_group
Ti1 Ti 0.27198(3) 0.33843(2) 0.15477(2) 0.02555(8) Uani 1 d . . .
Cl1 Cl 0.25802(7) 0.48212(3) 0.14073(4) 0.04270(14) Uani 1 d . . .
Cl2 Cl 0.48500(6) 0.32583(4) 0.22782(4) 0.04389(14) Uani 1 d . . .
P1 P 0.03104(5) 0.22139(3) 0.16801(3) 0.02471(10) Uani 1 d . . .
P2 P 0.16852(5) 0.21214(3) 0.03595(3) 0.02645(11) Uani 1 d . . .
N1 N 0.20865(18) 0.19767(10) 0.14028(10) 0.0246(3) Uani 1 d . . .
N2 N -0.00213(18) 0.22929(11) 0.06651(10) 0.0264(3) Uani 1 d . . .
N3 N 0.2627(2) 0.30837(11) 0.04246(10) 0.0285(3) Uani 1 d . . .
N4 N 0.09446(19) 0.31936(11) 0.20509(11) 0.0275(3) Uani 1 d . . .
C1 C 0.2803(2) 0.11553(13) 0.17132(13) 0.0319(5) Uani 1 d . . .
C2 C 0.4281(3) 0.10932(17) 0.13763(18) 0.0442(6) Uani 1 d . . .
H2A H 0.4160 0.1059 0.0797 0.066 Uiso 1 calc R . .
H2B H 0.4778 0.0581 0.1586 0.066 Uiso 1 calc R . .
H2C H 0.4849 0.1600 0.1532 0.066 Uiso 1 calc R . .
C3 C 0.2945(3) 0.12047(17) 0.26263(15) 0.0429(6) Uani 1 d . . .
H3A H 0.3551 0.1692 0.2793 0.064 Uiso 1 calc R . .
H3B H 0.3382 0.0677 0.2842 0.064 Uiso 1 calc R . .
H3C H 0.1993 0.1276 0.2824 0.064 Uiso 1 calc R . .
C4 C 0.1851(3) 0.03826(14) 0.14388(17) 0.0420(5) Uani 1 d . . .
H4A H 0.1775 0.0354 0.0858 0.063 Uiso 1 calc R . .
H4B H 0.0893 0.0452 0.1629 0.063 Uiso 1 calc R . .
H4C H 0.2285 -0.0145 0.1656 0.063 Uiso 1 calc R . .
C5 C -0.1352(2) 0.25627(14) 0.01892(14) 0.0318(4) Uani 1 d . . .
C6 C -0.1398(3) 0.2099(2) -0.06170(17) 0.0543(7) Uani 1 d . . .
H6A H -0.1410 0.1481 -0.0531 0.081 Uiso 1 calc R . .
H6B H -0.0549 0.2254 -0.0892 0.081 Uiso 1 calc R . .
H6C H -0.2264 0.2269 -0.0940 0.081 Uiso 1 calc R . .
C7 C -0.2656(3) 0.2292(2) 0.06306(19) 0.0518(7) Uani 1 d . . .
H7A H -0.2634 0.2589 0.1142 0.078 Uiso 1 calc R . .
H7B H -0.2627 0.1674 0.0720 0.078 Uiso 1 calc R . .
H7C H -0.3538 0.2442 0.0312 0.078 Uiso 1 calc R . .
C8 C -0.1337(3) 0.35325(17) 0.0065(2) 0.0549(8) Uani 1 d . . .
H8A H -0.1315 0.3820 0.0580 0.082 Uiso 1 calc R . .
H8B H -0.2202 0.3704 -0.0259 0.082 Uiso 1 calc R . .
H8C H -0.0486 0.3693 -0.0206 0.082 Uiso 1 calc R . .
C9 C 0.3110(2) 0.35016(13) -0.02574(13) 0.0310(4) Uani 1 d . . .
C10 C 0.2434(3) 0.33796(15) -0.10194(15) 0.0395(5) Uani 1 d . . .
H10A H 0.1625 0.3013 -0.1092 0.047 Uiso 1 calc R . .
C11 C 0.2955(4) 0.38011(19) -0.16761(16) 0.0505(7) Uani 1 d . . .
H11A H 0.2512 0.3703 -0.2192 0.061 Uiso 1 calc R . .
C12 C 0.4104(3) 0.43562(19) -0.15768(17) 0.0501(7) Uani 1 d . . .
H12A H 0.4432 0.4649 -0.2021 0.060 Uiso 1 calc R . .
C13 C 0.4780(3) 0.44858(18) -0.08258(18) 0.0493(6) Uani 1 d . . .
H13A H 0.5569 0.4867 -0.0759 0.059 Uiso 1 calc R . .
C14 C 0.4299(3) 0.40544(16) -0.01621(16) 0.0406(5) Uani 1 d . . .
H14A H 0.4777 0.4137 0.0348 0.049 Uiso 1 calc R . .
C15 C 0.0251(2) 0.36216(12) 0.26685(12) 0.0245(4) Uani 1 d . . .
C16 C -0.1215(3) 0.35034(14) 0.27794(14) 0.0328(4) Uani 1 d . . .
H16A H -0.1794 0.3171 0.2411 0.039 Uiso 1 calc R . .
C17 C -0.1825(3) 0.38745(15) 0.34309(15) 0.0373(5) Uani 1 d . . .
H17A H -0.2811 0.3786 0.3504 0.045 Uiso 1 calc R . .
C18 C -0.0993(3) 0.43710(14) 0.39707(13) 0.0368(5) Uani 1 d . . .
H18A H -0.1405 0.4615 0.4415 0.044 Uiso 1 calc R . .
C19 C 0.0450(3) 0.45077(15) 0.38546(14) 0.0374(5) Uani 1 d . . .
H19A H 0.1014 0.4856 0.4216 0.045 Uiso 1 calc R . .
C20 C 0.1074(3) 0.41368(13) 0.32121(14) 0.0325(4) Uani 1 d . . .
H20A H 0.2059 0.4233 0.3142 0.039 Uiso 1 calc R . .

loop_
_atom_site_aniso_label
_atom_site_aniso_U_11
_atom_site_aniso_U_22
_atom_site_aniso_U_33
_atom_site_aniso_U_23
_atom_site_aniso_U_13
_atom_site_aniso_U_12
Ti1 0.02099(16) 0.02915(16) 0.02671(16) -0.00107(13) 0.00312(12) -0.00209(13)
Cl1 0.0446(3) 0.0307(2) 0.0540(4) 0.0013(2) 0.0109(3) 0.0019(2)
Cl2 0.0277(3) 0.0542(3) 0.0482(3) -0.0008(3) -0.0073(2) -0.0045(2)
P1 0.0224(2) 0.0268(2) 0.0251(2) -0.00034(18) 0.00328(17) -0.00114(17)
P2 0.0269(2) 0.0286(2) 0.0241(2) -0.00145(19) 0.00365(18) 0.00170(18)
N1 0.0239(8) 0.0261(7) 0.0242(8) 0.0022(6) 0.0038(6) 0.0022(6)
N2 0.0232(9) 0.0307(8) 0.0252(8) -0.0017(6) 0.0006(6) -0.0009(6)
N3 0.0266(8) 0.0320(8) 0.0277(9) 0.0024(7) 0.0065(6) -0.0004(7)
N4 0.0244(8) 0.0305(8) 0.0282(9) -0.0036(7) 0.0063(6) -0.0014(6)
C1 0.0296(10) 0.0273(8) 0.0385(12) 0.0061(8) 0.0002(9) 0.0061(8)
C2 0.0332(13) 0.0421(12) 0.0579(16) 0.0007(11) 0.0068(11) 0.0111(9)
C3 0.0475(15) 0.0409(12) 0.0392(13) 0.0119(10) -0.0031(10) 0.0034(10)
C4 0.0456(14) 0.0269(9) 0.0532(15) 0.0035(10) 0.0021(11) -0.0005(9)
C5 0.0260(10) 0.0355(10) 0.0329(10) 0.0012(9) -0.0040(8) -0.0029(8)
C6 0.0470(16) 0.0735(18) 0.0396(14) -0.0115(13) -0.0148(12) -0.0014(13)
C7 0.0240(12) 0.0770(18) 0.0540(16) 0.0142(14) -0.0007(11) -0.0046(11)
C8 0.0440(15) 0.0402(12) 0.078(2) 0.0129(13) -0.0097(14) 0.0069(10)
C9 0.0301(11) 0.0312(9) 0.0327(11) 0.0055(8) 0.0097(8) 0.0064(8)
C10 0.0461(14) 0.0412(11) 0.0319(11) 0.0034(9) 0.0080(10) 0.0015(10)
C11 0.0656(19) 0.0565(15) 0.0308(12) 0.0100(11) 0.0132(11) 0.0171(13)
C12 0.0536(16) 0.0545(14) 0.0453(14) 0.0230(12) 0.0253(12) 0.0150(12)
C13 0.0394(14) 0.0522(14) 0.0586(17) 0.0197(13) 0.0183(12) -0.0016(11)
C14 0.0325(12) 0.0519(13) 0.0381(12) 0.0089(10) 0.0077(9) -0.0039(10)
C15 0.0250(9) 0.0260(8) 0.0228(8) 0.0010(7) 0.0043(7) 0.0027(7)
C16 0.0286(10) 0.0351(10) 0.0351(11) -0.0053(8) 0.0060(8) -0.0014(8)
C17 0.0336(12) 0.0383(11) 0.0415(12) -0.0031(10) 0.0137(9) 0.0002(9)
C18 0.0515(14) 0.0330(10) 0.0276(10) -0.0017(9) 0.0134(9) 0.0064(9)
C19 0.0466(14) 0.0367(11) 0.0282(10) -0.0062(9) -0.0017(9) 0.0006(9)
C20 0.0273(11) 0.0356(10) 0.0342(11) -0.0057(9) 0.0004(8) -0.0012(8)

loop_
_atom_type_symbol
_atom_type_description
_atom_type_scat_dispersion_real
_atom_type_scat_dispersion_imag
_atom_type_scat_source
C C 0.0033 0.0016 'International Tables Vol C Tables 4.2.6.8 and 6.1.1.4'
H H 0.0000 0.0000 'International Tables Vol C Tables 4.2.6.8 and 6.1.1.4'
N N 0.0061 0.0033 'International Tables Vol C Tables 4.2.6.8 and 6.1.1.4'
P P 0.1023 0.0942 'International Tables Vol C Tables 4.2.6.8 and 6.1.1.4'
Cl Cl 0.1484 0.1585 'International Tables Vol C Tables 4.2.6.8 and 6.1.1.4'
Ti Ti 0.2776 0.4457 'International Tables Vol C Tables 4.2.6.8 and 6.1.1.4'

loop_
_geom_angle_atom_site_label_1
_geom_angle_atom_site_label_2
_geom_angle_atom_site_label_3
_geom_angle
_geom_angle_site_symmetry_1
_geom_angle_site_symmetry_3
_geom_angle_publ_flag
N4 Ti1 N3 114.27(8) . . ?
N4 Ti1 Cl1 98.86(6) . . ?
N3 Ti1 Cl1 98.01(6) . . ?
N4 Ti1 Cl2 119.40(6) . . ?
N3 Ti1 Cl2 118.81(6) . . ?
Cl1 Ti1 Cl2 100.63(3) . . ?
N4 Ti1 N1 71.14(7) . . ?
N3 Ti1 N1 70.82(7) . . ?
Cl1 Ti1 N1 158.76(5) . . ?
Cl2 Ti1 N1 100.59(5) . . ?
N4 Ti1 P1 35.20(5) . . ?
N3 Ti1 P1 86.82(5) . . ?
Cl1 Ti1 P1 126.26(2) . . ?
Cl2 Ti1 P1 123.55(2) . . ?
N1 Ti1 P1 37.91(4) . . ?
N4 Ti1 P2 86.99(5) . . ?
N3 Ti1 P2 35.12(5) . . ?
Cl1 Ti1 P2 125.77(2) . . ?
Cl2 Ti1 P2 123.05(2) . . ?
N1 Ti1 P2 37.65(4) . . ?
P1 Ti1 P2 54.068(15) . . ?
N2 P1 N4 109.02(8) . . ?
N2 P1 N1 81.76(8) . . ?
N4 P1 N1 88.82(8) . . ?
N2 P1 P2 39.81(6) . . ?
N4 P1 P2 100.20(6) . . ?
N1 P1 P2 42.01(5) . . ?
N2 P1 Ti1 87.80(6) . . ?
N4 P1 Ti1 39.96(6) . . ?
N1 P1 Ti1 51.53(6) . . ?
P2 P1 Ti1 63.092(17) . . ?
N2 P2 N3 108.58(8) . . ?
N2 P2 N1 81.73(8) . . ?
N3 P2 N1 88.80(8) . . ?
N2 P2 P1 39.59(6) . . ?
N3 P2 P1 99.95(6) . . ?
N1 P2 P1 42.20(6) . . ?
N2 P2 Ti1 87.44(6) . . ?
N3 P2 Ti1 40.08(6) . . ?
N1 P2 Ti1 51.36(5) . . ?
P1 P2 Ti1 62.839(16) . . ?
C1 N1 P2 120.02(13) . . ?
C1 N1 P1 118.35(14) . . ?
P2 N1 P1 95.78(8) . . ?
C1 N1 Ti1 132.16(13) . . ?
P2 N1 Ti1 91.00(7) . . ?
P1 N1 Ti1 90.56(7) . . ?
C5 N2 P1 129.64(15) . . ?
C5 N2 P2 129.19(15) . . ?
P1 N2 P2 100.60(9) . . ?
C9 N3 P2 122.20(14) . . ?
C9 N3 Ti1 132.95(14) . . ?
P2 N3 Ti1 104.80(9) . . ?
C15 N4 P1 120.81(14) . . ?
C15 N4 Ti1 133.90(14) . . ?
P1 N4 Ti1 104.84(9) . . ?
N1 C1 C2 108.04(18) . . ?
N1 C1 C3 107.80(17) . . ?
C2 C1 C3 111.2(2) . . ?
N1 C1 C4 109.10(17) . . ?
C2 C1 C4 110.6(2) . . ?
C3 C1 C4 110.1(2) . . ?
N2 C5 C8 109.82(19) . . ?
N2 C5 C7 108.66(19) . . ?
C8 C5 C7 110.8(2) . . ?
N2 C5 C6 108.14(19) . . ?
C8 C5 C6 110.1(2) . . ?
C7 C5 C6 109.2(2) . . ?
C10 C9 C14 119.1(2) . . ?
C10 C9 N3 122.0(2) . . ?
C14 C9 N3 118.9(2) . . ?
C9 C10 C11 120.0(3) . . ?
C12 C11 C10 120.6(3) . . ?
C11 C12 C13 119.9(2) . . ?
C12 C13 C14 120.4(3) . . ?
C9 C14 C13 119.9(2) . . ?
C20 C15 C16 118.6(2) . . ?
C20 C15 N4 119.20(19) . . ?
C16 C15 N4 122.12(18) . . ?
C17 C16 C15 120.4(2) . . ?
C18 C17 C16 120.4(2) . . ?
C17 C18 C19 119.5(2) . . ?
C18 C19 C20 120.7(2) . . ?
C19 C20 C15 120.4(2) . . ?

loop_
_geom_bond_atom_site_label_1
_geom_bond_atom_site_label_2
_geom_bond_distance
_geom_bond_site_symmetry_2
_geom_bond_publ_flag
Ti1 N4 1.9237(18) . ?
Ti1 N3 1.9326(18) . ?
Ti1 Cl1 2.2420(6) . ?
Ti1 Cl2 2.2500(6) . ?
Ti1 N1 2.2670(17) . ?
Ti1 P1 2.8954(6) . ?
Ti1 P2 2.9019(6) . ?
P1 N2 1.7085(18) . ?
P1 N4 1.7265(18) . ?
P1 N1 1.7791(18) . ?
P1 P2 2.6350(7) . ?
P2 N2 1.7164(19) . ?
P2 N3 1.7267(18) . ?
P2 N1 1.7727(17) . ?
N1 C1 1.509(2) . ?
N2 C5 1.477(3) . ?
N3 C9 1.414(3) . ?
N4 C15 1.421(3) . ?
C1 C2 1.521(4) . ?
C1 C3 1.526(3) . ?
C1 C4 1.536(3) . ?
C5 C8 1.517(3) . ?
C5 C7 1.519(4) . ?
C5 C6 1.527(4) . ?
C9 C10 1.392(3) . ?
C9 C14 1.395(3) . ?
C10 C11 1.395(4) . ?
C11 C12 1.369(5) . ?
C12 C13 1.377(4) . ?
C13 C14 1.397(3) . ?
C15 C20 1.394(3) . ?
C15 C16 1.395(3) . ?
C16 C17 1.389(3) . ?
C17 C18 1.378(3) . ?
C18 C19 1.379(4) . ?
C19 C20 1.383(3) . ?

loop_
_geom_torsion_atom_site_label_1
_geom_torsion_atom_site_label_2
_geom_torsion_atom_site_label_3
_geom_torsion_atom_site_label_4
_geom_torsion
_geom_torsion_site_symmetry_1
_geom_torsion_site_symmetry_2
_geom_torsion_site_symmetry_3
_geom_torsion_site_symmetry_4
_geom_torsion_publ_flag
N4 Ti1 P1 N2 123.61(11) . . . . ?
N3 Ti1 P1 N2 -18.87(8) . . . . ?
Cl1 Ti1 P1 N2 78.74(7) . . . . ?
Cl2 Ti1 P1 N2 -141.70(6) . . . . ?
N1 Ti1 P1 N2 -81.22(9) . . . . ?
P2 Ti1 P1 N2 -32.59(6) . . . . ?
N3 Ti1 P1 N4 -142.48(11) . . . . ?
Cl1 Ti1 P1 N4 -44.88(10) . . . . ?
Cl2 Ti1 P1 N4 94.68(10) . . . . ?
N1 Ti1 P1 N4 155.17(11) . . . . ?
P2 Ti1 P1 N4 -156.20(10) . . . . ?
N4 Ti1 P1 N1 -155.17(11) . . . . ?
N3 Ti1 P1 N1 62.35(8) . . . . ?
Cl1 Ti1 P1 N1 159.95(7) . . . . ?
Cl2 Ti1 P1 N1 -60.49(7) . . . . ?
P2 Ti1 P1 N1 48.63(7) . . . . ?
N4 Ti1 P1 P2 156.20(10) . . . . ?
N3 Ti1 P1 P2 13.72(5) . . . . ?
Cl1 Ti1 P1 P2 111.32(3) . . . . ?
Cl2 Ti1 P1 P2 -109.12(3) . . . . ?
N1 Ti1 P1 P2 -48.63(7) . . . . ?
N4 P1 P2 N2 -107.53(11) . . . . ?
N1 P1 P2 N2 175.82(12) . . . . ?
Ti1 P1 P2 N2 -122.80(9) . . . . ?
N2 P1 P2 N3 107.19(11) . . . . ?
N4 P1 P2 N3 -0.34(9) . . . . ?
N1 P1 P2 N3 -76.99(10) . . . . ?
Ti1 P1 P2 N3 -15.61(6) . . . . ?
N2 P1 P2 N1 -175.82(12) . . . . ?
N4 P1 P2 N1 76.65(11) . . . . ?
Ti1 P1 P2 N1 61.38(8) . . . . ?
N2 P1 P2 Ti1 122.80(9) . . . . ?
N4 P1 P2 Ti1 15.27(6) . . . . ?
N1 P1 P2 Ti1 -61.38(8) . . . . ?
N4 Ti1 P2 N2 18.96(8) . . . . ?
N3 Ti1 P2 N2 -123.26(11) . . . . ?
Cl1 Ti1 P2 N2 -79.79(6) . . . . ?
Cl2 Ti1 P2 N2 142.48(6) . . . . ?
N1 Ti1 P2 N2 81.45(9) . . . . ?
P1 Ti1 P2 N2 32.43(6) . . . . ?
N4 Ti1 P2 N3 142.22(11) . . . . ?
Cl1 Ti1 P2 N3 43.46(10) . . . . ?
Cl2 Ti1 P2 N3 -94.26(10) . . . . ?
N1 Ti1 P2 N3 -155.29(12) . . . . ?
P1 Ti1 P2 N3 155.69(10) . . . . ?
N4 Ti1 P2 N1 -62.49(9) . . . . ?
N3 Ti1 P2 N1 155.29(12) . . . . ?
Cl1 Ti1 P2 N1 -161.24(8) . . . . ?
Cl2 Ti1 P2 N1 61.03(8) . . . . ?
P1 Ti1 P2 N1 -49.02(7) . . . . ?
N4 Ti1 P2 P1 -13.47(6) . . . . ?
N3 Ti1 P2 P1 -155.69(10) . . . . ?
Cl1 Ti1 P2 P1 -112.22(3) . . . . ?
Cl2 Ti1 P2 P1 110.05(3) . . . . ?
N1 Ti1 P2 P1 49.02(7) . . . . ?
N2 P2 N1 C1 124.89(16) . . . . ?
N3 P2 N1 C1 -126.14(16) . . . . ?
P1 P2 N1 C1 127.58(18) . . . . ?
Ti1 P2 N1 C1 -141.76(18) . . . . ?
N2 P2 N1 P1 -2.69(8) . . . . ?
N3 P2 N1 P1 106.28(9) . . . . ?
Ti1 P2 N1 P1 90.66(7) . . . . ?
N2 P2 N1 Ti1 -93.35(7) . . . . ?
N3 P2 N1 Ti1 15.62(7) . . . . ?
P1 P2 N1 Ti1 -90.66(7) . . . . ?
N2 P1 N1 C1 -126.06(15) . . . . ?
N4 P1 N1 C1 124.53(15) . . . . ?
P2 P1 N1 C1 -128.76(17) . . . . ?
Ti1 P1 N1 C1 140.18(16) . . . . ?
N2 P1 N1 P2 2.70(8) . . . . ?
N4 P1 N1 P2 -106.71(9) . . . . ?
Ti1 P1 N1 P2 -91.06(7) . . . . ?
N2 P1 N1 Ti1 93.76(7) . . . . ?
N4 P1 N1 Ti1 -15.65(7) . . . . ?
P2 P1 N1 Ti1 91.06(7) . . . . ?
N4 Ti1 N1 C1 -115.69(19) . . . . ?
N3 Ti1 N1 C1 118.95(19) . . . . ?
Cl1 Ti1 N1 C1 179.77(14) . . . . ?
Cl2 Ti1 N1 C1 1.95(18) . . . . ?
P1 Ti1 N1 C1 -130.5(2) . . . . ?
P2 Ti1 N1 C1 133.7(2) . . . . ?
N4 Ti1 N1 P2 110.61(9) . . . . ?
N3 Ti1 N1 P2 -14.75(7) . . . . ?
Cl1 Ti1 N1 P2 46.07(17) . . . . ?
Cl2 Ti1 N1 P2 -131.75(6) . . . . ?
P1 Ti1 N1 P2 95.79(8) . . . . ?
N4 Ti1 N1 P1 14.82(7) . . . . ?
N3 Ti1 N1 P1 -110.54(8) . . . . ?
Cl1 Ti1 N1 P1 -49.73(16) . . . . ?
Cl2 Ti1 N1 P1 132.45(5) . . . . ?
P2 Ti1 N1 P1 -95.79(8) . . . . ?
N4 P1 N2 C5 -88.80(19) . . . . ?
N1 P1 N2 C5 -174.68(18) . . . . ?
P2 P1 N2 C5 -171.9(2) . . . . ?
Ti1 P1 N2 C5 -123.25(17) . . . . ?
N4 P1 N2 P2 83.05(10) . . . . ?
N1 P1 N2 P2 -2.82(8) . . . . ?
Ti1 P1 N2 P2 48.60(7) . . . . ?
N3 P2 N2 C5 88.82(18) . . . . ?
N1 P2 N2 C5 174.74(18) . . . . ?
P1 P2 N2 C5 171.9(2) . . . . ?
Ti1 P2 N2 C5 123.43(17) . . . . ?
N3 P2 N2 P1 -83.08(10) . . . . ?
N1 P2 N2 P1 2.83(8) . . . . ?
Ti1 P2 N2 P1 -48.47(7) . . . . ?
N2 P2 N3 C9 -116.11(16) . . . . ?
N1 P2 N3 C9 163.03(17) . . . . ?
P1 P2 N3 C9 -156.08(15) . . . . ?
Ti1 P2 N3 C9 -177.9(2) . . . . ?
N2 P2 N3 Ti1 61.80(10) . . . . ?
N1 P2 N3 Ti1 -19.06(9) . . . . ?
P1 P2 N3 Ti1 21.83(8) . . . . ?
N4 Ti1 N3 C9 135.43(18) . . . . ?
Cl1 Ti1 N3 C9 31.89(19) . . . . ?
Cl2 Ti1 N3 C9 -74.97(19) . . . . ?
N1 Ti1 N3 C9 -166.7(2) . . . . ?
P1 Ti1 N3 C9 158.08(19) . . . . ?
P2 Ti1 N3 C9 177.6(2) . . . . ?
N4 Ti1 N3 P2 -42.15(11) . . . . ?
Cl1 Ti1 N3 P2 -145.69(7) . . . . ?
Cl2 Ti1 N3 P2 107.45(8) . . . . ?
N1 Ti1 N3 P2 15.68(7) . . . . ?
P1 Ti1 N3 P2 -19.50(8) . . . . ?
N2 P1 N4 C15 124.99(15) . . . . ?
N1 P1 N4 C15 -154.14(16) . . . . ?
P2 P1 N4 C15 165.22(14) . . . . ?
Ti1 P1 N4 C15 -173.3(2) . . . . ?
N2 P1 N4 Ti1 -61.67(11) . . . . ?
N1 P1 N4 Ti1 19.20(9) . . . . ?
P2 P1 N4 Ti1 -21.45(9) . . . . ?
N3 Ti1 N4 C15 -146.11(17) . . . . ?
Cl1 Ti1 N4 C15 -43.10(19) . . . . ?
Cl2 Ti1 N4 C15 64.5(2) . . . . ?
N1 Ti1 N4 C15 156.2(2) . . . . ?
P1 Ti1 N4 C15 172.1(2) . . . . ?
P2 Ti1 N4 C15 -168.85(19) . . . . ?
N3 Ti1 N4 P1 41.84(12) . . . . ?
Cl1 Ti1 N4 P1 144.84(7) . . . . ?
Cl2 Ti1 N4 P1 -107.57(8) . . . . ?
N1 Ti1 N4 P1 -15.82(7) . . . . ?
P2 Ti1 N4 P1 19.10(8) . . . . ?
P2 N1 C1 C2 62.2(2) . . . . ?
P1 N1 C1 C2 178.59(15) . . . . ?
Ti1 N1 C1 C2 -61.2(2) . . . . ?
P2 N1 C1 C3 -177.56(15) . . . . ?
P1 N1 C1 C3 -61.2(2) . . . . ?
Ti1 N1 C1 C3 59.0(2) . . . . ?
P2 N1 C1 C4 -58.0(2) . . . . ?
P1 N1 C1 C4 58.3(2) . . . . ?
Ti1 N1 C1 C4 178.59(16) . . . . ?
P1 N2 C5 C8 89.1(3) . . . . ?
P2 N2 C5 C8 -80.6(3) . . . . ?
P1 N2 C5 C7 -32.3(3) . . . . ?
P2 N2 C5 C7 158.09(18) . . . . ?
P1 N2 C5 C6 -150.71(19) . . . . ?
P2 N2 C5 C6 39.6(3) . . . . ?
P2 N3 C9 C10 25.3(3) . . . . ?
Ti1 N3 C9 C10 -151.96(18) . . . . ?
P2 N3 C9 C14 -154.86(18) . . . . ?
Ti1 N3 C9 C14 27.9(3) . . . . ?
C14 C9 C10 C11 0.6(4) . . . . ?
N3 C9 C10 C11 -179.5(2) . . . . ?
C9 C10 C11 C12 -1.9(4) . . . . ?
C10 C11 C12 C13 1.6(4) . . . . ?
C11 C12 C13 C14 0.0(4) . . . . ?
C10 C9 C14 C13 1.0(4) . . . . ?
N3 C9 C14 C13 -178.9(2) . . . . ?
C12 C13 C14 C9 -1.3(4) . . . . ?
P1 N4 C15 C20 149.09(16) . . . . ?
Ti1 N4 C15 C20 -22.0(3) . . . . ?
P1 N4 C15 C16 -27.0(3) . . . . ?
Ti1 N4 C15 C16 161.95(17) . . . . ?
C20 C15 C16 C17 -1.7(3) . . . . ?
N4 C15 C16 C17 174.4(2) . . . . ?
C15 C16 C17 C18 0.7(3) . . . . ?
C16 C17 C18 C19 0.9(4) . . . . ?
C17 C18 C19 C20 -1.4(3) . . . . ?
C18 C19 C20 C15 0.3(3) . . . . ?
C16 C15 C20 C19 1.2(3) . . . . ?
N4 C15 C20 C19 -175.06(19) . . . . ?
